data_7211691
loop_
_publ_author_name
'Adam, Martin S.'
'Parkin, Andrew'
'Thomas, Lynne H.'
'Wilson, Chick C.'

_publ_section_title
;
 Bifurcated hydrogen-bonded synthons in molecular complexes of picolines
 with chloranilic acid
;
_journal_issue 3
_journal_name_full CrystEngComm
_journal_page_first 917
_journal_paper_doi 10.1039/b912539f
_journal_volume 12
_journal_year 2010
_chemical_formula_moiety '2(C6 H8 N), (C6 Cl2 O4)'
_chemical_formula_sum 'C18 H16 Cl2 N2 O4'
_chemical_formula_weight 395.24
_chemical_name_common 'bis(3-picoline) chloranilate'
_chemical_name_systematic 'bis(3-picoline) chloranilate'
_space_group_IT_number 14
_symmetry_cell_setting monoclinic
_symmetry_space_group_name_Hall '-P 2ybc'
_symmetry_space_group_name_H-M 'P 1 21/c 1'
_atom_sites_solution_hydrogens difmap
_atom_sites_solution_primary direct
_cell_angle_alpha 90
_cell_angle_beta 103.09(2)
_cell_angle_gamma 90
_cell_formula_units_Z 2
_cell_length_a 8.699(5)
_cell_length_b 9.795(5)
_cell_length_c 10.486(5)
_cell_measurement_reflns_used 0
_cell_measurement_temperature 300
_cell_measurement_theta_max 0
_cell_measurement_theta_min 0
_cell_volume 870.3(8)
_computing_cell_refinement 'CrystalClear 1.4.0 (Rigaku, 2008)'
_computing_data_collection 'CrystalClear 1.4.0 (Rigaku, 2008)'
_computing_data_reduction 'CrystalClear 1.4.0 (Rigaku, 2008)'
_computing_molecular_graphics 'CAMERON (Watkin et al., 1996)'
_computing_publication_material 'WINGX (Farrugia, 1999)'
_computing_structure_refinement 'CRYSTALS (Betteridge et al., 2003)'
_computing_structure_solution 'SHELXS 86 (Sheldrick, 1986)'
_diffrn_ambient_temperature 300
_diffrn_measured_fraction_theta_full 0.998
_diffrn_measured_fraction_theta_max 0.998
_diffrn_measurement_device_type
;
'Rigaku R-AXIS RAPID IP Image Plate diffractometer'
;
_diffrn_measurement_method \w
_diffrn_radiation_monochromator graphite
_diffrn_radiation_type 'Mo K\a'
_diffrn_radiation_wavelength 0.71073
_diffrn_reflns_av_R_equivalents 0.0297
_diffrn_reflns_limit_h_max 12
_diffrn_reflns_limit_h_min -12
_diffrn_reflns_limit_k_max 13
_diffrn_reflns_limit_k_min -13
_diffrn_reflns_limit_l_max 14
_diffrn_reflns_limit_l_min -13
_diffrn_reflns_number 8531
_diffrn_reflns_theta_full 30.487
_diffrn_reflns_theta_max 30.487
_diffrn_reflns_theta_min 3.179
_diffrn_standards_number 0
_exptl_absorpt_coefficient_mu 0.400
_exptl_absorpt_correction_T_max 0.9230
_exptl_absorpt_correction_T_min 0.9230
_exptl_absorpt_correction_type empirical
_exptl_crystal_colour 'dark red'
_exptl_crystal_density_diffrn 1.508
_exptl_crystal_description block
_exptl_crystal_F_000 408
_exptl_crystal_size_max 0.30
_exptl_crystal_size_mid 0.20
_exptl_crystal_size_min 0.20
_refine_diff_density_max 0.244
_refine_diff_density_min -0.295
_refine_ls_goodness_of_fit_ref 1.059
_refine_ls_hydrogen_treatment refall
_refine_ls_matrix_type full
_refine_ls_number_parameters 150
_refine_ls_number_reflns 2647
_refine_ls_number_restraints 0
_refine_ls_R_factor_all 0.0637
_refine_ls_R_factor_gt 0.0458
_refine_ls_shift/su_max 0
_refine_ls_structure_factor_coef Fsqd
_refine_ls_weighting_details 'calc w=1/[\s^2^(Fo^2^)+(0.0553P)^2^+0.2243P] where P=(Fo^2^+2Fc^2^)/3'
_refine_ls_weighting_scheme calc
_refine_ls_wR_factor_all 0.1095
_refine_ls_wR_factor_ref 0.1095
_reflns_limit_h_max 12
_reflns_limit_h_min -12
_reflns_limit_k_max 13
_reflns_limit_k_min 0
_reflns_limit_l_max 14
_reflns_limit_l_min 0
_reflns_number_gt 1999
_reflns_number_total 2647
_reflns_threshold_expression >2\s(I)
_cod_data_source_file b912539f.txt
_cod_data_source_block 3pic_2_1_300K
_cod_depositor_comments
;
The following automatic conversions were performed:

'_symmetry_cell_setting' value 'Monoclinic' changed to 'monoclinic'
according to /home/saulius/struct/CIF-dictionaries/cif_core.dic
dictionary named 'cif_core.dic' version 2.4.2 from 2011-04-26.

Automatic conversion script
Id: cif_fix_values 1891 2012-01-12 08:04:46Z andrius 
;
_cod_original_sg_symbol_H-M 'P 1 21/c 1 '
_cod_database_code 7211691

loop_
_symmetry_equiv_pos_as_xyz
'x, y, z'
'-x, y+1/2, -z+1/2'
'-x, -y, -z'
'x, -y-1/2, z-1/2'

loop_
_atom_site_label
_atom_site_fract_x
_atom_site_fract_y
_atom_site_fract_z
_atom_site_U_iso_or_equiv
_atom_site_adp_type
_atom_site_calc_flag
_atom_site_occupancy
_atom_site_type_symbol
C1 0.89271(18) 0.46299(16) 0.37777(15) 0.0350(3) Uani d 1 C
C2 0.85798(17) 0.58209(16) 0.46226(15) 0.0344(3) Uani d 1 C
C3 0.96874(17) 0.60977(16) 0.58075(15) 0.0346(3) Uani d 1 C
Cl1 0.92804(5) 0.74333(5) 0.67760(4) 0.04790(16) Uani d 1 Cl
O2 0.73433(14) 0.64616(13) 0.42185(13) 0.0504(3) Uani d 1 O
O1 0.79077(15) 0.43747(15) 0.27472(13) 0.0516(3) Uani d 1 O
C5 0.36265(18) 0.69301(17) 0.02009(16) 0.0359(3) Uani d 1 C
C6 0.23122(19) 0.6175(2) 0.03095(18) 0.0433(4) Uani d 1 C
C7 0.2449(2) 0.5060(2) 0.1119(2) 0.0527(5) Uani d 1 C
C8 0.3909(3) 0.4700(2) 0.1831(2) 0.0522(5) Uani d 1 C
N1 0.51703(18) 0.54268(16) 0.17364(14) 0.0456(4) Uani d 1 N
C4 0.50598(19) 0.65085(19) 0.09513(17) 0.0407(4) Uani d 1 C
C9 0.3520(3) 0.8118(2) -0.0708(3) 0.0562(5) Uani d 1 C
H6 0.133(3) 0.647(2) -0.022(2) 0.053(6) Uiso d 1 H
H7 0.153(3) 0.454(2) 0.121(3) 0.076(8) Uiso d 1 H
H8 0.409(3) 0.394(3) 0.238(3) 0.082(8) Uiso d 1 H
H4 0.607(3) 0.699(2) 0.092(2) 0.057(6) Uiso d 1 H
H93 0.440(5) 0.822(4) -0.104(4) 0.139(14) Uiso d 1 H
H92 0.348(5) 0.891(5) -0.021(5) 0.161(17) Uiso d 1 H
H91 0.252(6) 0.820(5) -0.125(5) 0.162(17) Uiso d 1 H
H1 0.623(3) 0.516(3) 0.222(3) 0.092(9) Uiso d 1 H

loop_
_atom_site_aniso_label
_atom_site_aniso_U_11
_atom_site_aniso_U_22
_atom_site_aniso_U_33
_atom_site_aniso_U_12
_atom_site_aniso_U_13
_atom_site_aniso_U_23
C1 0.0302(7) 0.0380(8) 0.0341(7) 0.0027(6) 0.0013(6) 0.0033(6)
C2 0.0275(7) 0.0356(8) 0.0381(8) 0.0033(6) 0.0030(6) 0.0047(6)
C3 0.0290(7) 0.0363(8) 0.0368(8) 0.0035(6) 0.0042(6) -0.0021(6)
Cl1 0.0405(2) 0.0516(3) 0.0490(3) 0.00972(18) 0.00481(18) -0.01216(19)
O2 0.0359(6) 0.0519(7) 0.0553(8) 0.0166(6) -0.0067(5) -0.0044(6)
O1 0.0410(6) 0.0600(8) 0.0440(7) 0.0150(6) -0.0110(5) -0.0108(6)
C5 0.0330(7) 0.0370(8) 0.0368(8) 0.0018(6) 0.0060(6) -0.0068(6)
C6 0.0275(7) 0.0528(10) 0.0459(9) 0.0003(7) 0.0007(7) -0.0021(8)
C7 0.0466(10) 0.0531(11) 0.0574(11) -0.0100(9) 0.0097(9) 0.0022(9)
C8 0.0622(12) 0.0461(10) 0.0448(10) 0.0069(9) 0.0045(9) 0.0050(8)
N1 0.0387(8) 0.0535(9) 0.0376(7) 0.0111(7) -0.0056(6) -0.0099(7)
C4 0.0293(7) 0.0459(9) 0.0443(9) -0.0006(7) 0.0028(6) -0.0155(7)
C9 0.0596(13) 0.0475(11) 0.0650(13) 0.0057(10) 0.0212(11) 0.0099(10)

loop_
_atom_type_symbol
_atom_type_description
_atom_type_scat_dispersion_real
_atom_type_scat_dispersion_imag
_atom_type_scat_source
C C 0.0033 0.0016 'International Tables Vol C Tables 4.2.6.8 and 6.1.1.4'
H H 0 0 'International Tables Vol C Tables 4.2.6.8 and 6.1.1.4'
Cl Cl 0.1484 0.1585 'International Tables Vol C Tables 4.2.6.8 and 6.1.1.4'
N N 0.0061 0.0033 'International Tables Vol C Tables 4.2.6.8 and 6.1.1.4'
O O 0.0106 0.006 'International Tables Vol C Tables 4.2.6.8 and 6.1.1.4'

loop_
_geom_angle_atom_site_label_1
_geom_angle_atom_site_label_2
_geom_angle_atom_site_label_3
_geom_angle
_geom_angle_site_symmetry_1
_geom_angle_site_symmetry_3
O1 C1 C3 124.22(16) . 3_766
O1 C1 C2 117.00(14) . .
C3 C1 C2 118.78(14) 3_766 .
O2 C2 C3 124.81(16) . .
O2 C2 C1 117.27(14) . .
C3 C2 C1 117.92(13) . .
C1 C3 C2 123.29(15) 3_766 .
C1 C3 Cl1 118.80(12) 3_766 .
C2 C3 Cl1 117.91(12) . .
C4 C5 C6 116.67(17) . .
C4 C5 C9 120.99(17) . .
C6 C5 C9 122.32(17) . .
C7 C6 C5 121.16(17) . .
C7 C6 H6 122.9(13) . .
C5 C6 H6 115.9(13) . .
C8 C7 C6 118.91(19) . .
C8 C7 H7 119.6(16) . .
C6 C7 H7 121.4(16) . .
N1 C8 C7 120.10(19) . .
N1 C8 H8 116.6(17) . .
C7 C8 H8 123.3(17) . .
C8 N1 C4 121.79(16) . .
C8 N1 H1 121.0(17) . .
C4 N1 H1 117.2(17) . .
N1 C4 C5 121.37(16) . .
N1 C4 H4 116.8(13) . .
C5 C4 H4 121.8(13) . .
C5 C9 H93 113(3) . .
C5 C9 H92 107(3) . .
H93 C9 H92 105(3) . .
C5 C9 H91 112(3) . .
H93 C9 H91 120(4) . .
H92 C9 H91 97(4) . .

loop_
_geom_bond_atom_site_label_1
_geom_bond_atom_site_label_2
_geom_bond_site_symmetry_2
_geom_bond_distance
C1 O1 . 1.258(2)
C1 C3 3_766 1.383(2)
C1 C2 . 1.536(2)
C2 O2 . 1.2345(18)
C2 C3 . 1.415(2)
C3 C1 3_766 1.383(2)
C3 Cl1 . 1.7410(17)
C5 C4 . 1.378(2)
C5 C6 . 1.388(2)
C5 C9 . 1.494(3)
C6 C7 . 1.372(3)
C6 H6 . 0.96(2)
C7 C8 . 1.366(3)
C7 H7 . 0.97(3)
C8 N1 . 1.330(3)
C8 H8 . 0.93(3)
N1 C4 . 1.332(3)
N1 H1 . 0.98(3)
C4 H4 . 1.00(2)
C9 H93 . 0.92(4)
C9 H92 . 0.94(5)
C9 H91 . 0.92(5)

loop_
_geom_hbond_atom_site_label_D
_geom_hbond_atom_site_label_H
_geom_hbond_atom_site_label_A
_geom_hbond_distance_DH
_geom_hbond_distance_HA
_geom_hbond_distance_DA
_geom_hbond_angle_DHA
N1 H1 O1 0.98(3) 1.63(3) 2.591(2) 164(3)
N1 H1 O2 0.98(3) 2.46(3) 3.024(2) 117(2)

loop_
_geom_torsion_atom_site_label_1
_geom_torsion_atom_site_label_2
_geom_torsion_atom_site_label_3
_geom_torsion_atom_site_label_4
_geom_torsion
_geom_torsion_site_symmetry_1
_geom_torsion_site_symmetry_4
O1 C1 C2 O2 -1.5(2) . .
C3 C1 C2 O2 179.12(15) 3_766 .
O1 C1 C2 C3 178.02(15) . .
C3 C1 C2 C3 -1.4(2) 3_766 .
O2 C2 C3 C1 -179.09(16) . 3_766
C1 C2 C3 C1 1.4(3) . 3_766
O2 C2 C3 Cl1 0.3(2) . .
C1 C2 C3 Cl1 -179.15(11) . .
C4 C5 C6 C7 -0.5(3) . .
C9 C5 C6 C7 177.77(19) . .
C5 C6 C7 C8 0.3(3) . .
C6 C7 C8 N1 0.2(3) . .
C7 C8 N1 C4 -0.5(3) . .
C8 N1 C4 C5 0.3(3) . .
C6 C5 C4 N1 0.2(2) . .
C9 C5 C4 N1 -178.07(17) . .
